data_2233079
loop_
_publ_author_name
'Deng, Xiao-Hui'
'Ran, Jing-Wen'

_publ_section_title
;
 Bis[\m~3~-<i>N</i>'-oxidopyridine-2-carboximidamidato(2{-})]bis[\m~2~-<i>N</i>'-oxidopyridine-2-carboximidamidato(1{-})]tetrapyridinetetranickel(II)
 dinitrate
;
_journal_coeditor_code BH2397
_journal_issue 1
_journal_name_full 'Acta Crystallographica Section E'
_journal_page_first m40
_journal_paper_doi 10.1107/S1600536811052524
_journal_volume 68
_journal_year 2012
_chemical_formula_iupac '[Ni4 (C6 H5 N3 O)2 (C6 H6 N3 O)2 (C5 H5 N)4] (N O3)2'
_chemical_formula_moiety 'C44 H42 N16 Ni4 O4 2+, 2(N O3 -)'
_chemical_formula_sum 'C44 H42 N18 Ni4 O10'
_chemical_formula_weight 1217.80
_chemical_name_systematic
;
Bis[\m~3~-<i>N</i>'-oxidopyridine-2-carboximidamidato(2-)]bis[\m~2~-<i>N</i>'-
oxidopyridine-2-carboximidamidato(1-)]tetrapyridinetetranickel(II)
dinitrate
;
_space_group_IT_number 2
_symmetry_cell_setting triclinic
_symmetry_space_group_name_Hall '-P 1'
_symmetry_space_group_name_H-M 'P -1'
_atom_sites_solution_hydrogens geom
_atom_sites_solution_primary direct
_atom_sites_solution_secondary difmap
_audit_creation_method SHELXL-97
_cell_angle_alpha 92.041(6)
_cell_angle_beta 98.240(5)
_cell_angle_gamma 100.870(5)
_cell_formula_units_Z 1
_cell_length_a 10.4356(6)
_cell_length_b 10.7190(8)
_cell_length_c 11.2908(9)
_cell_measurement_reflns_used 1738
_cell_measurement_temperature 293(2)
_cell_measurement_theta_max 21.76
_cell_measurement_theta_min 3.05
_cell_volume 1224.96(15)
_computing_cell_refinement 'SAINT (Bruker, 2007)'
_computing_data_collection 'APEX2 (Bruker, 2007)'
_computing_data_reduction 'SAINT (Bruker, 2007)'
_computing_molecular_graphics 'SHELXTL (Sheldrick, 2008)'
_computing_publication_material 'SHELXTL (Sheldrick, 2008)'
_computing_structure_refinement 'SHELXL97 (Sheldrick, 2008)'
_computing_structure_solution 'SHELXS97 (Sheldrick, 2008)'
_diffrn_ambient_temperature 293(2)
_diffrn_measured_fraction_theta_full 0.994
_diffrn_measured_fraction_theta_max 0.994
_diffrn_measurement_device_type
;
Bruker SMART APEXII CCD area-detector
;
_diffrn_measurement_method '\f and \w scans'
_diffrn_radiation_monochromator graphite
_diffrn_radiation_source 'fine-focus sealed tube'
_diffrn_radiation_type MoK\a
_diffrn_radiation_wavelength 0.71073
_diffrn_reflns_av_R_equivalents 0.0392
_diffrn_reflns_av_sigmaI/netI 0.0565
_diffrn_reflns_limit_h_max 12
_diffrn_reflns_limit_h_min -12
_diffrn_reflns_limit_k_max 11
_diffrn_reflns_limit_k_min -12
_diffrn_reflns_limit_l_max 13
_diffrn_reflns_limit_l_min -9
_diffrn_reflns_number 9481
_diffrn_reflns_theta_full 25.00
_diffrn_reflns_theta_max 25.00
_diffrn_reflns_theta_min 2.50
_diffrn_standards_decay_% 0
_diffrn_standards_interval_count 0
_diffrn_standards_interval_time 0
_diffrn_standards_number 0
_exptl_absorpt_coefficient_mu 1.591
_exptl_absorpt_correction_T_max 0.6059
_exptl_absorpt_correction_T_min 0.5686
_exptl_absorpt_correction_type multi-scan
_exptl_absorpt_process_details '(SADABS; Bruker, 2007)'
_exptl_crystal_colour brown
_exptl_crystal_density_diffrn 1.651
_exptl_crystal_density_method 'not measured'
_exptl_crystal_description block
_exptl_crystal_F_000 624
_exptl_crystal_size_max 0.40
_exptl_crystal_size_mid 0.38
_exptl_crystal_size_min 0.35
_refine_diff_density_max 0.662
_refine_diff_density_min -0.517
_refine_ls_extinction_method none
_refine_ls_goodness_of_fit_ref 1.027
_refine_ls_hydrogen_treatment mixed
_refine_ls_matrix_type full
_refine_ls_number_constraints 0
_refine_ls_number_parameters 349
_refine_ls_number_reflns 4286
_refine_ls_number_restraints 8
_refine_ls_restrained_S_all 1.051
_refine_ls_R_factor_all 0.0624
_refine_ls_R_factor_gt 0.0408
_refine_ls_shift/su_max 0.001
_refine_ls_shift/su_mean 0.000
_refine_ls_structure_factor_coef Fsqd
_refine_ls_weighting_details 'calc w=1/[\s^2^(Fo^2^)+(0.0420P)^2^+0.4034P] where P=(Fo^2^+2Fc^2^)/3'
_refine_ls_weighting_scheme calc
_refine_ls_wR_factor_gt 0.0888
_refine_ls_wR_factor_ref 0.1000
_reflns_number_gt 3180
_reflns_number_total 4286
_reflns_threshold_expression I>2\s(I)
_cod_data_source_file bh2397.cif
_cod_data_source_block I
_cod_database_code 2233079
_cod_database_fobs_code 2233079

loop_
_symmetry_equiv_pos_as_xyz
'x, y, z'
'-x, -y, -z'

loop_
_atom_site_type_symbol
_atom_site_label
_atom_site_fract_x
_atom_site_fract_y
_atom_site_fract_z
_atom_site_U_iso_or_equiv
_atom_site_adp_type
_atom_site_calc_flag
_atom_site_refinement_flags
_atom_site_occupancy
_atom_site_symmetry_multiplicity
Ni Ni1 0.45373(3) 0.49188(3) 0.66926(3) 0.03132(8) Uani d . 1 1
Ni Ni2 0.37394(3) 0.76610(3) 0.59280(3) 0.03324(9) Uani d . 1 1
N N1 0.45234(18) 0.33873(19) 0.77743(18) 0.0346(5) Uani d . 1 1
N N2 0.50204(18) 0.35800(18) 0.55758(17) 0.0323(5) Uani d . 1 1
N N3 0.65769(18) 0.5669(2) 0.75316(18) 0.0364(6) Uani d . 1 1
N N4 0.24626(18) 0.4257(2) 0.61209(18) 0.0371(6) Uani d . 1 1
N N5 0.35016(18) 0.70397(19) 0.74148(18) 0.0340(5) Uani d . 1 1
N N6 0.2507(2) 0.7224(2) 0.9124(2) 0.0510(7) Uani d D 1 1
H H6B 0.2906(19) 0.6662(16) 0.941(2) 0.061 Uiso d D 1 1
H H6A 0.235(2) 0.7699(19) 0.9683(17) 0.061 Uiso d D 1 1
N N7 0.27188(19) 0.88369(19) 0.63555(19) 0.0384(6) Uani d . 1 1
N N8 0.4142(2) 0.82419(19) 0.44897(19) 0.0419(6) Uani d . 1 1
H H8 0.3973 0.8940 0.4213 0.050 Uiso calc R 1 1
N N9 0.2065(2) 0.9041(2) 0.1685(2) 0.0626(7) Uani d . 1 1
O O1 0.40271(16) 0.60905(16) 0.79192(15) 0.0387(5) Uani d . 1 1
O O2 0.45424(15) 0.63556(15) 0.55536(14) 0.0346(4) Uani d . 1 1
O O3 0.2335(2) 0.9647(2) 0.2650(2) 0.0902(8) Uani d . 1 1
O O4 0.1740(3) 0.7894(3) 0.1607(3) 0.1234(12) Uani d . 1 1
O O5 0.2296(4) 0.9553(3) 0.0776(2) 0.1285(11) Uani d U 1 1
C C1 0.4176(3) 0.3303(3) 0.8866(2) 0.0477(8) Uani d . 1 1
H H1 0.3974 0.4017 0.9234 0.057 Uiso calc R 1 1
C C2 0.4105(3) 0.2203(3) 0.9472(3) 0.0562(9) Uani d . 1 1
H H2 0.3853 0.2171 1.0229 0.067 Uiso calc R 1 1
C C3 0.4416(3) 0.1151(3) 0.8929(3) 0.0532(9) Uani d . 1 1
H H3 0.4352 0.0390 0.9307 0.064 Uiso calc R 1 1
C C4 0.4823(2) 0.1235(3) 0.7816(2) 0.0410(7) Uani d . 1 1
H H4 0.5067 0.0544 0.7447 0.049 Uiso calc R 1 1
C C5 0.4859(2) 0.2373(2) 0.7266(2) 0.0332(7) Uani d . 1 1
C C6 0.5271(2) 0.2555(2) 0.6071(2) 0.0321(6) Uani d . 1 1
C C7 0.7375(2) 0.4927(3) 0.8027(3) 0.0480(8) Uani d . 1 1
H H7 0.7126 0.4051 0.7865 0.058 Uiso calc R 1 1
C C8 0.8551(3) 0.5403(3) 0.8767(3) 0.0612(10) Uani d . 1 1
H H8A 0.9077 0.4856 0.9101 0.073 Uiso calc R 1 1
C C9 0.8934(3) 0.6691(3) 0.9002(3) 0.0651(11) Uani d . 1 1
H H9 0.9709 0.7033 0.9517 0.078 Uiso calc R 1 1
C C10 0.8154(3) 0.7466(3) 0.8465(3) 0.0587(10) Uani d . 1 1
H H10 0.8405 0.8347 0.8585 0.070 Uiso calc R 1 1
C C11 0.6988(2) 0.6920(3) 0.7743(3) 0.0445(8) Uani d . 1 1
H H11 0.6461 0.7455 0.7385 0.053 Uiso calc R 1 1
C C12 0.1604(2) 0.4086(3) 0.6893(3) 0.0497(8) Uani d . 1 1
H H12 0.1919 0.4291 0.7703 0.060 Uiso calc R 1 1
C C13 0.0283(3) 0.3623(3) 0.6558(3) 0.0654(10) Uani d . 1 1
H H13 -0.0283 0.3513 0.7128 0.079 Uiso calc R 1 1
C C14 -0.0189(3) 0.3328(3) 0.5370(4) 0.0708(11) Uani d . 1 1
H H14 -0.1084 0.3014 0.5114 0.085 Uiso calc R 1 1
C C15 0.0670(3) 0.3500(3) 0.4571(3) 0.0664(10) Uani d . 1 1
H H15 0.0371 0.3309 0.3757 0.080 Uiso calc R 1 1
C C16 0.1994(3) 0.3960(3) 0.4975(3) 0.0503(8) Uani d . 1 1
H H16 0.2577 0.4065 0.4419 0.060 Uiso calc R 1 1
C C17 0.2787(2) 0.7604(2) 0.8038(2) 0.0374(7) Uani d . 1 1
C C18 0.2286(2) 0.8621(2) 0.7436(2) 0.0368(7) Uani d . 1 1
C C19 0.1439(2) 0.9336(3) 0.7852(3) 0.0529(9) Uani d . 1 1
H H19 0.1137 0.9175 0.8577 0.063 Uiso calc R 1 1
C C20 0.1053(3) 1.0286(3) 0.7175(3) 0.0617(10) Uani d . 1 1
H H20 0.0498 1.0780 0.7446 0.074 Uiso calc R 1 1
C C21 0.1495(3) 1.0495(3) 0.6102(3) 0.0585(9) Uani d . 1 1
H H21 0.1239 1.1132 0.5639 0.070 Uiso calc R 1 1
C C22 0.2319(3) 0.9763(3) 0.5708(3) 0.0488(8) Uani d . 1 1
H H22 0.2608 0.9911 0.4975 0.059 Uiso calc R 1 1

loop_
_atom_site_aniso_label
_atom_site_aniso_U_11
_atom_site_aniso_U_22
_atom_site_aniso_U_33
_atom_site_aniso_U_12
_atom_site_aniso_U_13
_atom_site_aniso_U_23
Ni1 0.03287(15) 0.03169(17) 0.03126(17) 0.01043(13) 0.00592(13) 0.00101(13)
Ni2 0.03572(15) 0.03221(17) 0.03383(17) 0.01353(13) 0.00404(14) -0.00190(14)
N1 0.0353(10) 0.0386(12) 0.0312(11) 0.0102(9) 0.0055(9) 0.0022(9)
N2 0.0389(10) 0.0305(11) 0.0292(11) 0.0082(9) 0.0091(9) 0.0017(9)
N3 0.0362(10) 0.0368(11) 0.0378(12) 0.0088(9) 0.0088(9) 0.0010(10)
N4 0.0353(10) 0.0417(12) 0.0359(11) 0.0088(9) 0.0094(9) 0.0008(10)
N5 0.0349(10) 0.0352(11) 0.0342(11) 0.0131(9) 0.0061(9) -0.0035(9)
N6 0.0580(12) 0.0633(15) 0.0413(13) 0.0282(11) 0.0185(11) 0.0009(12)
N7 0.0382(10) 0.0358(11) 0.0401(12) 0.0112(9) -0.0011(10) -0.0057(10)
N8 0.0565(12) 0.0310(11) 0.0451(13) 0.0210(10) 0.0133(10) 0.0057(10)
N9 0.0837(15) 0.0704(16) 0.0504(15) 0.0439(13) 0.0246(13) 0.0175(13)
O1 0.0458(9) 0.0395(10) 0.0345(9) 0.0176(8) 0.0066(8) 0.0013(8)
O2 0.0448(8) 0.0347(9) 0.0299(9) 0.0180(7) 0.0107(7) 0.0037(7)
O3 0.1267(16) 0.1144(18) 0.0461(13) 0.0744(14) 0.0053(13) -0.0103(13)
O4 0.151(2) 0.079(2) 0.138(3) -0.0138(19) 0.064(2) 0.0039(19)
O5 0.243(3) 0.0930(18) 0.0743(17) 0.0774(19) 0.044(2) 0.0252(15)
C1 0.0498(14) 0.0572(18) 0.0381(15) 0.0145(13) 0.0081(13) 0.0043(14)
C2 0.0515(15) 0.085(2) 0.0355(15) 0.0151(16) 0.0099(13) 0.0193(15)
C3 0.0510(15) 0.0552(18) 0.0529(17) 0.0102(14) 0.0022(14) 0.0224(14)
C4 0.0394(13) 0.0388(15) 0.0435(15) 0.0086(12) -0.0005(12) 0.0071(12)
C5 0.0303(11) 0.0332(13) 0.0347(14) 0.0042(10) 0.0028(11) 0.0020(11)
C6 0.0332(11) 0.0274(13) 0.0346(13) 0.0061(10) 0.0017(11) -0.0005(11)
C7 0.0384(13) 0.0400(15) 0.0642(19) 0.0097(12) 0.0004(14) 0.0037(14)
C8 0.0447(15) 0.0564(18) 0.078(2) 0.0122(14) -0.0111(16) 0.0107(17)
C9 0.0421(15) 0.068(2) 0.074(2) 0.0004(16) -0.0103(16) -0.0087(18)
C10 0.0466(15) 0.0435(17) 0.081(2) 0.0018(14) 0.0066(16) -0.0128(16)
C11 0.0408(13) 0.0436(15) 0.0519(17) 0.0136(12) 0.0096(13) 0.0020(13)
C12 0.0398(13) 0.0613(18) 0.0474(17) 0.0088(13) 0.0082(13) -0.0031(15)
C13 0.0443(15) 0.060(2) 0.096(3) 0.0107(14) 0.0270(16) -0.0007(19)
C14 0.0370(14) 0.0539(19) 0.115(3) 0.0073(14) -0.0030(17) -0.021(2)
C15 0.0554(17) 0.069(2) 0.066(2) 0.0117(16) -0.0144(16) -0.0184(18)
C16 0.0502(15) 0.0569(18) 0.0431(16) 0.0117(14) 0.0049(13) -0.0024(14)
C17 0.0351(12) 0.0359(14) 0.0399(15) 0.0069(11) 0.0032(11) -0.0039(12)
C18 0.0296(11) 0.0358(14) 0.0429(15) 0.0048(11) 0.0025(11) -0.0080(12)
C19 0.0429(13) 0.0549(17) 0.066(2) 0.0190(13) 0.0163(14) -0.0062(15)
C20 0.0542(15) 0.0575(18) 0.083(2) 0.0327(14) 0.0162(16) -0.0032(17)
C21 0.0596(15) 0.0522(17) 0.070(2) 0.0339(13) 0.0009(16) 0.0024(16)
C22 0.0548(15) 0.0467(16) 0.0481(17) 0.0232(13) 0.0015(14) 0.0013(14)

loop_
_atom_type_symbol
_atom_type_description
_atom_type_scat_dispersion_real
_atom_type_scat_dispersion_imag
_atom_type_scat_source
C C 0.0033 0.0016 'International Tables Vol C Tables 4.2.6.8 and 6.1.1.4'
H H 0.0000 0.0000 'International Tables Vol C Tables 4.2.6.8 and 6.1.1.4'
N N 0.0061 0.0033 'International Tables Vol C Tables 4.2.6.8 and 6.1.1.4'
O O 0.0106 0.0060 'International Tables Vol C Tables 4.2.6.8 and 6.1.1.4'
Ni Ni 0.3393 1.1124 'International Tables Vol C Tables 4.2.6.8 and 6.1.1.4'

loop_
_geom_angle_atom_site_label_1
_geom_angle_atom_site_label_2
_geom_angle_atom_site_label_3
_geom_angle_site_symmetry_1
_geom_angle_site_symmetry_3
_geom_angle
O1 Ni1 O2 . . 87.43(7)
O1 Ni1 N2 . . 173.84(8)
O2 Ni1 N2 . . 98.68(7)
O1 Ni1 N1 . . 95.46(8)
O2 Ni1 N1 . . 176.94(7)
N2 Ni1 N1 . . 78.42(8)
O1 Ni1 N4 . . 86.65(7)
O2 Ni1 N4 . . 90.52(7)
N2 Ni1 N4 . . 92.45(8)
N1 Ni1 N4 . . 88.65(8)
O1 Ni1 N3 . . 85.71(7)
O2 Ni1 N3 . . 92.71(7)
N2 Ni1 N3 . . 94.77(8)
N1 Ni1 N3 . . 88.52(7)
N4 Ni1 N3 . . 171.56(8)
O2 Ni2 N8 . . 84.38(8)
O2 Ni2 N5 . . 91.50(8)
N8 Ni2 N5 . . 174.27(9)
O2 Ni2 N7 . . 172.23(8)
N8 Ni2 N7 . . 100.57(9)
N5 Ni2 N7 . . 83.96(9)
C1 N1 C5 . . 118.4(2)
C1 N1 Ni1 . . 127.43(19)
C5 N1 Ni1 . . 114.07(16)
C6 N2 O2 . 2_666 109.62(19)
C6 N2 Ni1 . . 115.76(16)
O2 N2 Ni1 2_666 . 132.58(14)
C11 N3 C7 . . 116.9(2)
C11 N3 Ni1 . . 119.41(17)
C7 N3 Ni1 . . 122.75(16)
C16 N4 C12 . . 117.3(2)
C16 N4 Ni1 . . 120.50(18)
C12 N4 Ni1 . . 122.16(16)
C17 N5 O1 . . 117.4(2)
C17 N5 Ni2 . . 116.46(18)
O1 N5 Ni2 . . 126.15(15)
C17 N6 H6B . . 115.2(18)
C17 N6 H6A . . 125.6(16)
H6B N6 H6A . . 111(2)
C22 N7 C18 . . 118.8(2)
C22 N7 Ni2 . . 128.23(19)
C18 N7 Ni2 . . 112.85(17)
C6 N8 Ni2 2_666 . 111.45(17)
C6 N8 H8 2_666 . 124.3
Ni2 N8 H8 . . 124.3
O4 N9 O5 . . 116.9(3)
O4 N9 O3 . . 121.9(3)
O5 N9 O3 . . 120.3(3)
N5 O1 Ni1 . . 112.62(13)
N2 O2 Ni2 2_666 . 114.03(13)
N2 O2 Ni1 2_666 . 127.93(13)
Ni2 O2 Ni1 . . 117.72(8)
N1 C1 C2 . . 122.7(3)
N1 C1 H1 . . 118.6
C2 C1 H1 . . 118.6
C3 C2 C1 . . 118.5(3)
C3 C2 H2 . . 120.8
C1 C2 H2 . . 120.8
C2 C3 C4 . . 119.5(3)
C2 C3 H3 . . 120.2
C4 C3 H3 . . 120.2
C3 C4 C5 . . 118.3(3)
C3 C4 H4 . . 120.8
C5 C4 H4 . . 120.8
N1 C5 C4 . . 122.4(2)
N1 C5 C6 . . 115.2(2)
C4 C5 C6 . . 122.4(2)
N2 C6 N8 . 2_666 120.5(2)
N2 C6 C5 . . 115.1(2)
N8 C6 C5 2_666 . 124.5(2)
N3 C7 C8 . . 123.0(3)
N3 C7 H7 . . 118.5
C8 C7 H7 . . 118.5
C9 C8 C7 . . 119.1(3)
C9 C8 H8A . . 120.5
C7 C8 H8A . . 120.5
C10 C9 C8 . . 118.7(3)
C10 C9 H9 . . 120.7
C8 C9 H9 . . 120.7
C9 C10 C11 . . 118.9(3)
C9 C10 H10 . . 120.6
C11 C10 H10 . . 120.6
N3 C11 C10 . . 123.4(3)
N3 C11 H11 . . 118.3
C10 C11 H11 . . 118.3
N4 C12 C13 . . 123.4(3)
N4 C12 H12 . . 118.3
C13 C12 H12 . . 118.3
C14 C13 C12 . . 118.7(3)
C14 C13 H13 . . 120.7
C12 C13 H13 . . 120.7
C15 C14 C13 . . 118.7(3)
C15 C14 H14 . . 120.7
C13 C14 H14 . . 120.7
C14 C15 C16 . . 119.5(3)
C14 C15 H15 . . 120.2
C16 C15 H15 . . 120.2
N4 C16 C15 . . 122.4(3)
N4 C16 H16 . . 118.8
C15 C16 H16 . . 118.8
N5 C17 N6 . . 122.5(2)
N5 C17 C18 . . 113.5(2)
N6 C17 C18 . . 123.9(2)
N7 C18 C19 . . 120.8(3)
N7 C18 C17 . . 113.1(2)
C19 C18 C17 . . 126.1(3)
C20 C19 C18 . . 119.3(3)
C20 C19 H19 . . 120.4
C18 C19 H19 . . 120.4
C21 C20 C19 . . 119.4(3)
C21 C20 H20 . . 120.3
C19 C20 H20 . . 120.3
C20 C21 C22 . . 120.0(3)
C20 C21 H21 . . 120.0
C22 C21 H21 . . 120.0
N7 C22 C21 . . 121.8(3)
N7 C22 H22 . . 119.1
C21 C22 H22 . . 119.1

loop_
_geom_bond_atom_site_label_1
_geom_bond_atom_site_label_2
_geom_bond_site_symmetry_2
_geom_bond_distance
Ni1 O1 . 2.0295(17)
Ni1 O2 . 2.0410(17)
Ni1 N2 . 2.057(2)
Ni1 N1 . 2.080(2)
Ni1 N4 . 2.1435(19)
Ni1 N3 . 2.1900(18)
Ni2 O2 . 1.8278(17)
Ni2 N8 . 1.836(2)
Ni2 N5 . 1.860(2)
Ni2 N7 . 1.888(2)
N1 C1 . 1.335(3)
N1 C5 . 1.339(3)
N2 C6 . 1.303(3)
N2 O2 2_666 1.414(3)
N3 C11 . 1.331(3)
N3 C7 . 1.336(3)
N4 C16 . 1.321(3)
N4 C12 . 1.330(3)
N5 C17 . 1.306(3)
N5 O1 . 1.350(3)
N6 C17 . 1.360(3)
N6 H6B . 0.843(15)
N6 H6A . 0.851(16)
N7 C22 . 1.347(3)
N7 C18 . 1.373(3)
N8 C6 2_666 1.333(3)
N8 H8 . 0.8600
N9 O4 . 1.209(4)
N9 O5 . 1.214(4)
N9 O3 . 1.217(3)
O2 N2 2_666 1.414(3)
C1 C2 . 1.380(4)
C1 H1 . 0.9300
C2 C3 . 1.378(4)
C2 H2 . 0.9300
C3 C4 . 1.383(4)
C3 H3 . 0.9300
C4 C5 . 1.386(4)
C4 H4 . 0.9300
C5 C6 . 1.481(3)
C6 N8 2_666 1.333(3)
C7 C8 . 1.381(4)
C7 H7 . 0.9300
C8 C9 . 1.368(4)
C8 H8A . 0.9300
C9 C10 . 1.367(4)
C9 H9 . 0.9300
C10 C11 . 1.378(4)
C10 H10 . 0.9300
C11 H11 . 0.9300
C12 C13 . 1.367(4)
C12 H12 . 0.9300
C13 C14 . 1.366(5)
C13 H13 . 0.9300
C14 C15 . 1.354(5)
C14 H14 . 0.9300
C15 C16 . 1.380(4)
C15 H15 . 0.9300
C16 H16 . 0.9300
C17 C18 . 1.446(4)
C18 C19 . 1.391(4)
C19 C20 . 1.381(4)
C19 H19 . 0.9300
C20 C21 . 1.368(5)
C20 H20 . 0.9300
C21 C22 . 1.376(4)
C21 H21 . 0.9300
C22 H22 . 0.9300
